data_2108094
loop_
_publ_author_name
'Bednarchuk, Tamara J.'
'Kowalska, Dorota'
'Kinzhybalo, Vasyl'
'Wo\/lcyrz, Marek'

_publ_section_title
;
 Temperature-induced reversible structural phase transition and X-ray
 diffuse scattering in 2-amino-3-nitropyridinium hydrogen sulfate
;
_journal_coeditor_code WF5131
_journal_issue 3
_journal_name_full 'Acta Crystallographica Section B'
_journal_page_first 337
_journal_page_last 346
_journal_paper_doi 10.1107/S2052520617001524
_journal_volume 73
_journal_year 2017
_chemical_formula_moiety 'C5 H6 N3 O2, H O4 S'
_chemical_formula_sum 'C5 H7 N3 O6 S'
_chemical_formula_weight 237.20
_space_group_crystal_system orthorhombic
_space_group_IT_number 33
_space_group_name_Hall 'P 2c -2n'
_space_group_name_H-M_alt 'P n a 21'
_symmetry_space_group_name_Hall 'P 2c -2n'
_symmetry_space_group_name_H-M 'P n a 21'
_atom_sites_solution_hydrogens geom
_atom_sites_solution_primary direct
_audit_creation_method
;
Olex2 1.2
(compiled 2016.11.07 svn.r3352 for OlexSys, GUI svn.r5261)
;
_cell_angle_alpha 90
_cell_angle_beta 90
_cell_angle_gamma 90
_cell_formula_units_Z 4
_cell_length_a 17.891(5)
_cell_length_b 4.586(3)
_cell_length_c 10.941(4)
_cell_measurement_reflns_used 2457
_cell_measurement_temperature 304.00(13)
_cell_measurement_theta_max 25.7640
_cell_measurement_theta_min 2.9330
_cell_volume 897.7(7)
_computing_cell_refinement 'CrysAlisPro 1.171.38.41 (Rigaku OD, 2015)'
_computing_data_collection 'CrysAlisPro 1.171.38.41 (Rigaku OD, 2015)'
_computing_data_reduction 'CrysAlisPro 1.171.38.41 (Rigaku OD, 2015)'
_computing_molecular_graphics 'Diamond (Brandenburg, 1997)'
_computing_publication_material 'Olex2 (Dolomanov et al., 2009)'
_computing_structure_refinement 'ShelXL (Sheldrick, 2015)'
_computing_structure_solution 'ShelXS (Sheldrick, 2008)'
_diffrn_ambient_temperature 304.00(13)
_diffrn_detector_area_resol_mean 10.6249
_diffrn_measured_fraction_theta_full 0.999
_diffrn_measured_fraction_theta_max 0.882
_diffrn_measurement_device 'four-circle diffractometer'
_diffrn_measurement_device_type 'Xcalibur, Atlas'
_diffrn_measurement_method '\w scans'
_diffrn_radiation_monochromator graphite
_diffrn_radiation_type MoK\a
_diffrn_radiation_wavelength 0.71073
_diffrn_reflns_av_R_equivalents 0.0220
_diffrn_reflns_limit_h_max 22
_diffrn_reflns_limit_h_min -22
_diffrn_reflns_limit_k_max 4
_diffrn_reflns_limit_k_min -6
_diffrn_reflns_limit_l_max 13
_diffrn_reflns_limit_l_min -14
_diffrn_reflns_number 5597
_diffrn_reflns_theta_full 26.000
_diffrn_reflns_theta_max 29.609
_diffrn_reflns_theta_min 2.941
_exptl_absorpt_coefficient_mu 0.378
_exptl_absorpt_correction_T_max 0.958
_exptl_absorpt_correction_T_min 0.918
_exptl_absorpt_correction_type analytical
_exptl_absorpt_process_details
;
CrysAlisPro 1.171.38.41 (Rigaku Oxford Diffraction, 2015)
Analytical numeric absorption correction using a multifaceted crystal
   model based on expressions derived by R.C. Clark & J.S. Reid.
(Clark, R. C. & Reid, J. S. (1995). Acta Cryst. A51, 887-897)
Empirical absorption correction using spherical harmonics,
 implemented in SCALE3 ABSPACK scaling algorithm.
;
_exptl_crystal_colour yellow
_exptl_crystal_density_diffrn 1.755
_exptl_crystal_description block
_exptl_crystal_F_000 488
_exptl_crystal_size_max 0.281
_exptl_crystal_size_mid 0.21
_exptl_crystal_size_min 0.125
_refine_diff_density_max 0.186
_refine_diff_density_min -0.247
_refine_ls_abs_structure_details
;
 Flack x determined using 525 quotients [(I+)-(I-)]/[(I+)+(I-)]
 (Parsons, Flack and Wagner, Acta Cryst. B69 (2013) 249-259).
;
_refine_ls_abs_structure_Flack 0.03(4)
_refine_ls_extinction_coef 0.0065(19)
_refine_ls_extinction_expression Fc^*^=kFc[1+0.001xFc^2^\l^3^/sin(2\q)]^-1/4^
_refine_ls_extinction_method 'SHELXL-2014/7 (Sheldrick 2014'
_refine_ls_goodness_of_fit_ref 1.073
_refine_ls_hydrogen_treatment constr
_refine_ls_matrix_type full
_refine_ls_number_parameters 196
_refine_ls_number_reflns 1951
_refine_ls_number_restraints 24
_refine_ls_restrained_S_all 1.075
_refine_ls_R_factor_all 0.0546
_refine_ls_R_factor_gt 0.0376
_refine_ls_shift/su_max 0.000
_refine_ls_shift/su_mean 0.000
_refine_ls_structure_factor_coef Fsqd
_refine_ls_weighting_details 'w=1/[\s^2^(Fo^2^)+(0.0372P)^2^+0.1468P] where P=(Fo^2^+2Fc^2^)/3'
_refine_ls_weighting_scheme calc
_refine_ls_wR_factor_gt 0.0787
_refine_ls_wR_factor_ref 0.0877
_reflns_number_gt 1528
_reflns_number_total 1951
_reflns_threshold_expression 'I > 2\s(I)'
_cod_data_source_file wf5131sup1.cif
_cod_data_source_block I
_cod_database_code 2108094
_shelx_space_group_comment
;
The symmetry employed for this shelxl refinement is uniquely defined
by the following loop, which should always be used as a source of
symmetry information in preference to the above space-group names.
They are only intended as comments.
;

loop_
_space_group_symop_operation_xyz
'x, y, z'
'-x, -y, z+1/2'
'-x+1/2, y+1/2, z+1/2'
'x+1/2, -y+1/2, z'

loop_
_atom_site_type_symbol
_atom_site_label
_atom_site_fract_x
_atom_site_fract_y
_atom_site_fract_z
_atom_site_U_iso_or_equiv
_atom_site_adp_type
_atom_site_calc_flag
_atom_site_occupancy
_atom_site_disorder_assembly
_atom_site_disorder_group
N N2 0.4310(6) 0.272(2) 0.2309(8) 0.061(2) Uani d 0.536(13) A 1
H H2A 0.4663 0.1504 0.2463 0.073 Uiso calc 0.536(13) A 1
H H2B 0.4152 0.2937 0.1572 0.073 Uiso calc 0.536(13) A 1
C C3 0.3431(5) 0.626(2) 0.3148(9) 0.042(3) Uiso d 0.536(13) A 1
C C2 0.4015(6) 0.425(2) 0.3193(9) 0.036(3) Uiso d 0.536(13) A 1
N N1 0.4299(4) 0.3785(16) 0.4350(9) 0.038(2) Uiso d 0.536(13) A 1
H H1 0.4647 0.2508 0.4427 0.045 Uiso calc 0.536(13) A 1
C C6 0.4069(5) 0.518(2) 0.5366(7) 0.038(2) Uiso d 0.536(13) A 1
H H6 0.4301 0.4775 0.6107 0.046 Uiso calc 0.536(13) A 1
C C5 0.3512(5) 0.716(2) 0.5330(9) 0.048(2) Uiso d 0.536(13) A 1
H H5 0.3357 0.8137 0.6030 0.057 Uiso calc 0.536(13) A 1
C C4 0.3175(5) 0.768(2) 0.4195(11) 0.049(3) Uiso d 0.536(13) A 1
H H4 0.2778 0.8980 0.4139 0.059 Uiso calc 0.536(13) A 1
N N3 0.3044(10) 0.701(5) 0.2025(15) 0.078(5) Uani d 0.536(13) A 1
O O11 0.3179(8) 0.537(3) 0.1147(10) 0.111(4) Uani d 0.536(13) A 1
O O12 0.2643(8) 0.905(4) 0.2015(19) 0.142(10) Uani d 0.536(13) A 1
S S1 0.58544(5) -0.13483(17) 0.37503(13) 0.0513(3) Uani d 1 . .
O O1 0.65726(14) 0.0499(5) 0.3612(3) 0.0618(8) Uani d 1 . .
H H1B 0.6467 0.2234 0.3668 0.093 Uiso calc 1 . .
O O2 0.5421(11) 0.002(4) 0.4850(18) 0.052(3) Uani d 0.536(13) A 1
O O4 0.6205(4) -0.4103(12) 0.4243(9) 0.063(2) Uani d 0.536(13) A 1
O O4A 0.6018(5) -0.4265(14) 0.3360(11) 0.067(3) Uani d 0.464(13) A 2
N N2A 0.4101(6) 0.363(2) 0.1957(9) 0.050(3) Uani d 0.464(13) A 2
H H2AA 0.4464 0.2407 0.1905 0.060 Uiso calc 0.464(13) A 2
H H2AB 0.3868 0.4176 0.1309 0.060 Uiso calc 0.464(13) A 2
C C3A 0.3346(5) 0.672(2) 0.3374(9) 0.035(3) Uiso d 0.464(13) A 2
C C2A 0.3900(7) 0.468(3) 0.3041(9) 0.046(4) Uiso d 0.464(13) A 2
N N1A 0.4320(4) 0.3612(19) 0.3985(11) 0.048(3) Uiso d 0.464(13) A 2
H H1A 0.4671 0.2394 0.3821 0.057 Uiso calc 0.464(13) A 2
C C6A 0.4209(7) 0.438(3) 0.5161(12) 0.056(3) Uiso d 0.464(13) A 2
H H6A 0.4510 0.3597 0.5772 0.067 Uiso calc 0.464(13) A 2
C C5A 0.3657(8) 0.631(3) 0.5456(10) 0.057(3) Uiso d 0.464(13) A 2
H H5A 0.3564 0.6777 0.6268 0.069 Uiso calc 0.464(13) A 2
C C4A 0.3246(6) 0.752(2) 0.4556(12) 0.046(3) Uiso d 0.464(13) A 2
H H4A 0.2890 0.8921 0.4749 0.056 Uiso calc 0.464(13) A 2
N N3A 0.2895(9) 0.795(4) 0.2372(14) 0.050(3) Uani d 0.464(13) A 2
O O11A 0.2881(9) 0.668(3) 0.1350(11) 0.076(3) Uani d 0.464(13) A 2
O O12A 0.2562(7) 1.014(3) 0.2589(12) 0.076(4) Uani d 0.464(13) A 2
O O3 0.5491(7) -0.147(3) 0.2744(9) 0.068(3) Uani d 0.536(13) A 1
O O3A 0.5333(8) -0.022(3) 0.2650(12) 0.068(3) Uani d 0.464(13) A 2
O O2A 0.5520(14) -0.083(5) 0.476(2) 0.066(5) Uani d 0.464(13) A 2

loop_
_atom_site_aniso_label
_atom_site_aniso_U_11
_atom_site_aniso_U_22
_atom_site_aniso_U_33
_atom_site_aniso_U_12
_atom_site_aniso_U_13
_atom_site_aniso_U_23
N2 0.067(6) 0.073(7) 0.042(5) 0.002(4) -0.008(4) 0.006(4)
N3 0.056(8) 0.102(14) 0.075(12) -0.020(8) -0.012(8) 0.032(10)
O11 0.124(11) 0.129(10) 0.081(7) -0.027(7) -0.057(7) 0.037(6)
O12 0.090(8) 0.18(2) 0.159(18) 0.043(9) -0.030(10) 0.094(17)
S1 0.0538(5) 0.0345(4) 0.0655(6) -0.0006(4) 0.0145(6) 0.0000(6)
O1 0.0487(14) 0.0444(11) 0.092(2) 0.0007(10) 0.0147(15) -0.0014(19)
O2 0.060(5) 0.055(8) 0.041(6) 0.023(5) 0.016(4) 0.000(5)
O4 0.092(5) 0.036(3) 0.062(5) 0.011(3) 0.005(4) 0.004(3)
O4A 0.083(5) 0.032(3) 0.084(8) 0.004(3) -0.010(4) -0.003(4)
N2A 0.049(5) 0.055(7) 0.045(6) 0.015(4) 0.004(4) -0.004(5)
N3A 0.044(7) 0.056(7) 0.051(6) 0.003(5) -0.004(5) -0.006(6)
O11A 0.085(8) 0.090(9) 0.054(6) 0.016(6) -0.018(5) -0.007(6)
O12A 0.052(5) 0.059(5) 0.117(9) 0.017(4) 0.009(5) 0.000(5)
O3 0.081(6) 0.082(8) 0.042(4) 0.006(5) -0.020(4) -0.006(5)
O3A 0.074(6) 0.062(8) 0.068(6) 0.016(5) -0.025(4) 0.002(5)
O2A 0.078(10) 0.068(12) 0.051(6) 0.001(7) 0.035(6) -0.013(8)

loop_
_atom_type_symbol
_atom_type_description
_atom_type_scat_dispersion_real
_atom_type_scat_dispersion_imag
_atom_type_scat_source
C C 0.0033 0.0016 'International Tables Vol C Tables 4.2.6.8 and 6.1.1.4'
H H 0.0000 0.0000 'International Tables Vol C Tables 4.2.6.8 and 6.1.1.4'
N N 0.0061 0.0033 'International Tables Vol C Tables 4.2.6.8 and 6.1.1.4'
O O 0.0106 0.0060 'International Tables Vol C Tables 4.2.6.8 and 6.1.1.4'
S S 0.1246 0.1234 'International Tables Vol C Tables 4.2.6.8 and 6.1.1.4'

loop_
_exptl_crystal_face_index_h
_exptl_crystal_face_index_k
_exptl_crystal_face_index_l
_exptl_crystal_face_perp_dist
3 -5 1 0.0995
-3 5 0 0.0820
1 0 5 0.1724
-1 0 -5 0.0918
-1 0 0 0.0610
1 0 0 0.0637
5 0 3 0.1280

loop_
_geom_angle_atom_site_label_1
_geom_angle_atom_site_label_2
_geom_angle_atom_site_label_3
_geom_angle
H2A N2 H2B 120.0
C2 N2 H2A 120.0
C2 N2 H2B 120.0
C2 C3 C4 121.7(8)
C2 C3 N3 122.9(13)
C4 C3 N3 115.4(12)
N2 C2 C3 129.2(10)
N2 C2 N1 116.6(10)
N1 C2 C3 114.2(7)
C2 N1 H1 117.6
C6 N1 C2 124.8(7)
C6 N1 H1 117.6
N1 C6 H6 119.3
N1 C6 C5 121.4(7)
C5 C6 H6 119.3
C6 C5 H5 121.4
C6 C5 C4 117.3(7)
C4 C5 H5 121.4
C3 C4 C5 120.5(8)
C3 C4 H4 119.7
C5 C4 H4 119.7
O11 N3 C3 114.8(17)
O12 N3 C3 119(2)
O12 N3 O11 126.2(15)
O1 S1 O2 105.6(9)
O1 S1 O3A 103.4(6)
O4 S1 O1 98.5(3)
O4 S1 O2 105.5(7)
O4A S1 O1 108.2(3)
O4A S1 O3A 101.3(6)
O3 S1 O1 111.3(6)
O3 S1 O2 115.3(9)
O3 S1 O4 118.7(6)
O2A S1 O1 111.8(13)
O2A S1 O4A 121.8(11)
O2A S1 O3A 108.3(12)
S1 O1 H1B 109.5
H2AA N2A H2AB 120.0
C2A N2A H2AA 120.0
C2A N2A H2AB 120.0
C2A C3A N3A 116.5(10)
C4A C3A C2A 121.2(9)
C4A C3A N3A 122.3(12)
N2A C2A C3A 131.4(11)
N2A C2A N1A 113.3(10)
N1A C2A C3A 115.3(8)
C2A N1A H1A 118.4
C6A N1A C2A 123.1(9)
C6A N1A H1A 118.4
N1A C6A H6A 120.0
N1A C6A C5A 120.1(9)
C5A C6A H6A 120.0
C6A C5A H5A 120.3
C4A C5A C6A 119.3(10)
C4A C5A H5A 120.3
C3A C4A H4A 119.6
C5A C4A C3A 120.9(10)
C5A C4A H4A 119.6
O11A N3A C3A 119.7(14)
O12A N3A C3A 116.6(13)
O12A N3A O11A 123.7(12)

loop_
_geom_bond_atom_site_label_1
_geom_bond_atom_site_label_2
_geom_bond_distance
N2 H2A 0.8600
N2 H2B 0.8600
N2 C2 1.306(10)
C3 C2 1.394(12)
C3 C4 1.395(12)
C3 N3 1.452(13)
C2 N1 1.381(11)
N1 H1 0.8600
N1 C6 1.347(12)
C6 H6 0.9300
C6 C5 1.348(12)
C5 H5 0.9300
C5 C4 1.400(12)
C4 H4 0.9300
N3 O11 1.24(2)
N3 O12 1.18(2)
S1 O1 1.547(3)
S1 O2 1.563(15)
S1 O4 1.510(6)
S1 O4A 1.435(7)
S1 O3 1.280(10)
S1 O3A 1.610(11)
S1 O2A 1.28(2)
O1 H1B 0.8200
N2A H2AA 0.8600
N2A H2AB 0.8600
N2A C2A 1.329(12)
C3A C2A 1.411(13)
C3A C4A 1.356(13)
C3A N3A 1.473(13)
C2A N1A 1.369(13)
N1A H1A 0.8600
N1A C6A 1.348(15)
C6A H6A 0.9300
C6A C5A 1.364(15)
C5A H5A 0.9300
C5A C4A 1.348(15)
C4A H4A 0.9300
N3A O11A 1.26(2)
N3A O12A 1.193(19)

loop_
_geom_hbond_atom_site_label_D
_geom_hbond_atom_site_label_H
_geom_hbond_atom_site_label_A
_geom_hbond_site_symmetry_A
_geom_hbond_distance_DH
_geom_hbond_distance_HA
_geom_hbond_distance_DA
_geom_hbond_angle_DHA
N2 H2A O3 . 0.86 2.04 2.897(13) 177.1
N2 H2B O11 . 0.86 2.12 2.682(14) 122.4
N2 H2B O2 2_654 0.86 2.44 3.01(2) 123.8
N1 H1 O2 . 0.86 1.85 2.704(15) 170.5
C6 H6 O3 2_655 0.93 2.37 3.207(13) 148.9
O1 H1B O4 1_565 0.82 1.85 2.652(7) 164.3
O1 H1B O4A 1_565 0.82 1.83 2.612(7) 160.1
N2A H2AA O3A . 0.86 2.13 2.923(12) 153.5
N2A H2AB O11A . 0.86 2.11 2.676(17) 123.1
N1A H1A O3A . 0.86 2.12 2.916(18) 154.5
N1A H1A O2A . 0.86 2.35 3.08(2) 142.0

loop_
_geom_torsion_atom_site_label_1
_geom_torsion_atom_site_label_2
_geom_torsion_atom_site_label_3
_geom_torsion_atom_site_label_4
_geom_torsion
N2 C2 N1 C6 179.2(8)
C3 C2 N1 C6 -2.6(13)
C2 C3 C4 C5 1.2(13)
C2 C3 N3 O11 12.1(19)
C2 C3 N3 O12 -167.6(13)
C2 N1 C6 C5 1.8(13)
N1 C6 C5 C4 0.6(12)
C6 C5 C4 C3 -2.0(12)
C4 C3 C2 N2 179.0(10)
C4 C3 C2 N1 1.1(12)
C4 C3 N3 O11 -167.6(12)
C4 C3 N3 O12 12.8(19)
N3 C3 C2 N2 -0.6(17)
N3 C3 C2 N1 -178.6(11)
N3 C3 C4 C5 -179.2(10)
N2A C2A N1A C6A -179.8(11)
C3A C2A N1A C6A 1.5(15)
C2A C3A C4A C5A -2.4(16)
C2A C3A N3A O11A 17(2)
C2A C3A N3A O12A -162.1(14)
C2A N1A C6A C5A 0.0(17)
N1A C6A C5A C4A -2.8(17)
C6A C5A C4A C3A 4.0(17)
C4A C3A C2A N2A -178.7(12)
C4A C3A C2A N1A -0.3(15)
C4A C3A N3A O11A -163.4(15)
C4A C3A N3A O12A 17(2)
N3A C3A C2A N2A 0(2)
N3A C3A C2A N1A 178.8(11)
N3A C3A C4A C5A 178.5(13)

_cod_database_fobs_code 2108094
